data_2228965
loop_
_publ_author_name
'Gordillo, Paola G.'
'Ter\'an, Joel L.'
'Ju\'arez, Jorge R.'
'Mendoza, Angel'

_publ_section_title
;
 (<i>R</i>)-(+)-Dimethyl[4-oxido-2-oxo-1-(1-phenylethyl)-1,2,5,6-tetrahydropyridin-3-yl]sulfonium
;
_journal_coeditor_code BT5438
_journal_issue 2
_journal_name_full 'Acta Crystallographica Section E'
_journal_page_first o239
_journal_paper_doi 10.1107/S1600536810052955
_journal_volume 67
_journal_year 2011
_chemical_formula_iupac 'C15 H19 N O2 S'
_chemical_formula_moiety 'C15 H19 N O2 S'
_chemical_formula_sum 'C15 H19 N O2 S'
_chemical_formula_weight 277.37
_chemical_name_systematic
;
(<i>R</i>)-(+)-Dimethyl[4-oxido-2-oxo-1-(1-phenylethyl)-1,2,5,6-
tetrahydropyridin-3-yl]sulfonium
;
_space_group_crystal_system orthorhombic
_space_group_IT_number 19
_space_group_name_H-M_alt 'P 21 21 21'
_symmetry_space_group_name_Hall 'P 2ac 2ab'
_symmetry_space_group_name_H-M 'P 21 21 21'
_atom_sites_solution_hydrogens geom
_atom_sites_solution_primary direct
_atom_sites_solution_secondary difmap
_audit_conform_dict_name cif_core.dic
_audit_conform_dict_version 2.4
_audit_creation_method 'WinGX routine CIF_UPDATE'
_cell_angle_alpha 90
_cell_angle_beta 90
_cell_angle_gamma 90
_cell_formula_units_Z 4
_cell_length_a 5.9860(17)
_cell_length_b 7.4050(14)
_cell_length_c 31.589(5)
_cell_measurement_reflns_used 46
_cell_measurement_temperature 293(2)
_cell_measurement_theta_max 35.071
_cell_measurement_theta_min 21.269
_cell_volume 1400.2(5)
_computing_cell_refinement 'XSCANS (Siemens, 1994)'
_computing_data_collection 'XSCANS (Siemens, 1994)'
_computing_data_reduction 'XSCANS (Siemens, 1994)'
_computing_molecular_graphics 'ORTEP-3 for Windows (Farrugia, 1997)'
_computing_publication_material 'WinGX (Farrugia, 1999)'
_computing_structure_refinement 'SHELXL-97 (Sheldrick, 2008)'
_computing_structure_solution 'SIR2004 (Burla <i>et al.</i>, 2005)'
_diffrn_ambient_temperature 293(2)
_diffrn_measured_fraction_theta_full 0.987
_diffrn_measured_fraction_theta_max 0.987
_diffrn_measurement_device 'Siemens P4'
_diffrn_measurement_method 2\q/\w
_diffrn_radiation_monochromator graphite
_diffrn_radiation_type MoK\a
_diffrn_radiation_wavelength 0.71073
_diffrn_reflns_av_R_equivalents 0.0449
_diffrn_reflns_limit_h_max 8
_diffrn_reflns_limit_h_min -1
_diffrn_reflns_limit_k_max 10
_diffrn_reflns_limit_k_min -1
_diffrn_reflns_limit_l_max 1
_diffrn_reflns_limit_l_min -43
_diffrn_reflns_number 3016
_diffrn_reflns_theta_full 28.99
_diffrn_reflns_theta_max 28.99
_diffrn_reflns_theta_min 2.58
_diffrn_standards_decay_% 3
_diffrn_standards_interval_count 97
_diffrn_standards_number 3
_exptl_absorpt_coefficient_mu 0.229
_exptl_absorpt_correction_T_max 0.846
_exptl_absorpt_correction_T_min 0.728
_exptl_absorpt_correction_type psi-scan
_exptl_absorpt_process_details
;
(North <i>et al.</i>, 1968)
;
_exptl_crystal_colour colorless
_exptl_crystal_density_diffrn 1.316
_exptl_crystal_density_method 'not measured'
_exptl_crystal_description prism
_exptl_crystal_F_000 592
_exptl_crystal_size_max 0.5
_exptl_crystal_size_mid 0.4
_exptl_crystal_size_min 0.2
_refine_diff_density_max 0.627
_refine_diff_density_min -0.385
_refine_ls_abs_structure_details 'Flack (1983), 532 Friedel pairs'
_refine_ls_abs_structure_Flack -0.01(16)
_refine_ls_extinction_method none
_refine_ls_goodness_of_fit_ref 1.029
_refine_ls_hydrogen_treatment constr
_refine_ls_matrix_type full
_refine_ls_number_parameters 172
_refine_ls_number_reflns 2683
_refine_ls_number_restraints 0
_refine_ls_restrained_S_all 1.029
_refine_ls_R_factor_all 0.0974
_refine_ls_R_factor_gt 0.0606
_refine_ls_shift/su_max 0
_refine_ls_shift/su_mean 0
_refine_ls_structure_factor_coef Fsqd
_refine_ls_weighting_details 'calc w=1/[\s^2^(Fo^2^)+(0.0631P)^2^+1.1965P] where P=(Fo^2^+2Fc^2^)/3'
_refine_ls_weighting_scheme calc
_refine_ls_wR_factor_gt 0.1314
_refine_ls_wR_factor_ref 0.1525
_reflns_number_gt 1928
_reflns_number_total 2683
_reflns_threshold_expression I>2\s(I)
_cod_data_source_file bt5438.cif
_cod_data_source_block I
_cod_database_code 2228965
_cod_database_fobs_code 2228965

loop_
_space_group_symop_operation_xyz
'x, y, z'
'-x+1/2, -y, z+1/2'
'x+1/2, -y+1/2, -z'
'-x, y+1/2, -z+1/2'

loop_
_atom_site_type_symbol
_atom_site_label
_atom_site_fract_x
_atom_site_fract_y
_atom_site_fract_z
_atom_site_U_iso_or_equiv
_atom_site_adp_type
_atom_site_calc_flag
_atom_site_refinement_flags
_atom_site_occupancy
_atom_site_disorder_assembly
_atom_site_disorder_group
S S1 1.10027(19) 0.87732(14) 0.03372(3) 0.0323(2) Uani d . 1 . .
O O1 0.8859(6) 0.5383(4) 0.05505(8) 0.0393(7) Uani d . 1 . .
N N1 0.7630(6) 0.6122(4) 0.12114(10) 0.0300(7) Uani d . 1 . .
O O2 1.0851(7) 1.1013(4) 0.11356(10) 0.0511(9) Uani d . 1 . .
C C9 0.8558(7) 0.3759(6) 0.19114(12) 0.0351(9) Uani d . 1 . .
H H9 0.9723 0.4434 0.1798 0.042 Uiso calc R 1 . .
C C1 0.8724(7) 0.6511(5) 0.08437(10) 0.0278(8) Uani d . 1 . .
C C6 0.6341(8) 0.4423(5) 0.12418(12) 0.0345(10) Uani d . 1 . .
H H6 0.7011 0.3572 0.1041 0.041 Uiso calc R 1 . .
C C4 0.8971(9) 0.8843(6) 0.15731(11) 0.0373(9) Uani d . 1 . .
H H4A 1.0124 0.8199 0.1727 0.045 Uiso calc R 1 . .
H H4B 0.8501 0.9863 0.1744 0.045 Uiso calc R 1 . .
C C3 0.9911(8) 0.9518(6) 0.11576(12) 0.0340(9) Uani d . 1 . .
C C8 0.6557(7) 0.3579(5) 0.16847(12) 0.0305(9) Uani d . 1 . .
C C10 0.8816(9) 0.2937(6) 0.23044(13) 0.0404(10) Uani d . 1 . .
H H10 1.0143 0.3077 0.2454 0.049 Uiso calc R 1 . .
C C15 1.3821(8) 0.9447(7) 0.04512(13) 0.0427(11) Uani d . 1 . .
H H15A 1.4586 0.9711 0.0191 0.064 Uiso calc R 1 . .
H H15B 1.4578 0.8487 0.0596 0.064 Uiso calc R 1 . .
H H15C 1.3805 1.0505 0.0627 0.064 Uiso calc R 1 . .
C C2 0.9708(7) 0.8304(5) 0.08140(11) 0.0285(9) Uani d . 1 . .
C C5 0.7006(8) 0.7604(6) 0.14990(12) 0.0345(10) Uani d . 1 . .
H H5A 0.6507 0.7108 0.1767 0.041 Uiso calc R 1 . .
H H5B 0.578 0.8286 0.1377 0.041 Uiso calc R 1 . .
C C13 0.4867(8) 0.2558(6) 0.18589(14) 0.0396(10) Uani d . 1 . .
H H13 0.3523 0.2426 0.1714 0.048 Uiso calc R 1 . .
C C12 0.5156(9) 0.1720(6) 0.22507(14) 0.0445(11) Uani d . 1 . .
H H12 0.401 0.1021 0.2363 0.053 Uiso calc R 1 . .
C C11 0.7107(9) 0.1916(6) 0.24725(14) 0.0443(12) Uani d . 1 . .
H H11 0.7278 0.1363 0.2735 0.053 Uiso calc R 1 . .
C C14 0.9890(9) 1.0887(7) 0.01517(15) 0.0544(13) Uani d . 1 . .
H H14A 1.0569 1.1193 -0.0114 0.082 Uiso calc R 1 . .
H H14B 1.0205 1.1817 0.0355 0.082 Uiso calc R 1 . .
H H14C 0.8304 1.078 0.0115 0.082 Uiso calc R 1 . .
C C7 0.3927(9) 0.4733(7) 0.10987(16) 0.0524(13) Uani d . 1 . .
H H7A 0.3922 0.5252 0.082 0.079 Uiso calc R 1 . .
H H7B 0.3199 0.5539 0.1293 0.079 Uiso calc R 1 . .
H H7C 0.3147 0.36 0.1094 0.079 Uiso calc R 1 . .

loop_
_atom_site_aniso_label
_atom_site_aniso_U_11
_atom_site_aniso_U_22
_atom_site_aniso_U_33
_atom_site_aniso_U_12
_atom_site_aniso_U_13
_atom_site_aniso_U_23
S1 0.0354(5) 0.0314(4) 0.0300(4) -0.0059(5) 0.0034(5) 0.0035(4)
O1 0.056(2) 0.0317(14) 0.0304(13) -0.0091(19) 0.0042(15) -0.0028(11)
N1 0.0319(17) 0.0246(15) 0.0334(15) -0.0086(18) 0.0047(14) 0.0014(14)
O2 0.066(2) 0.0325(15) 0.0543(17) -0.023(2) 0.0150(19) -0.0100(13)
C9 0.034(2) 0.0334(19) 0.0379(19) -0.002(2) 0.0054(17) 0.0015(18)
C1 0.030(2) 0.0288(18) 0.0245(15) -0.003(2) -0.0033(16) 0.0029(14)
C6 0.040(3) 0.0282(18) 0.0352(19) -0.010(2) 0.0001(19) 0.0041(16)
C4 0.052(2) 0.0315(18) 0.0287(17) -0.007(3) 0.009(2) -0.0067(16)
C3 0.037(2) 0.0305(19) 0.0348(19) -0.003(2) 0.0052(19) -0.0037(17)
C8 0.036(2) 0.0214(17) 0.0341(18) 0.0030(19) 0.0052(17) -0.0042(15)
C10 0.042(2) 0.041(2) 0.039(2) 0.006(3) -0.001(2) -0.0008(18)
C15 0.031(2) 0.055(3) 0.042(2) -0.006(3) 0.008(2) 0.001(2)
C2 0.033(2) 0.0234(17) 0.0292(17) -0.0035(18) 0.0036(16) 0.0020(14)
C5 0.042(2) 0.030(2) 0.0321(19) -0.002(2) 0.0077(19) -0.0005(16)
C13 0.034(2) 0.037(2) 0.048(2) -0.003(2) 0.001(2) 0.0091(19)
C12 0.046(3) 0.040(2) 0.048(3) -0.006(3) 0.012(2) 0.013(2)
C11 0.057(3) 0.041(2) 0.035(2) 0.013(3) 0.009(2) 0.0050(19)
C14 0.051(3) 0.057(3) 0.055(3) 0.004(3) 0.004(2) 0.026(2)
C7 0.042(3) 0.057(3) 0.058(3) -0.016(3) -0.015(3) 0.019(2)

loop_
_atom_type_symbol
_atom_type_description
_atom_type_scat_dispersion_real
_atom_type_scat_dispersion_imag
_atom_type_scat_source
C C 0.0033 0.0016 'International Tables Vol C Tables 4.2.6.8 and 6.1.1.4'
H H 0 0 'International Tables Vol C Tables 4.2.6.8 and 6.1.1.4'
N N 0.0061 0.0033 'International Tables Vol C Tables 4.2.6.8 and 6.1.1.4'
O O 0.0106 0.006 'International Tables Vol C Tables 4.2.6.8 and 6.1.1.4'
S S 0.1246 0.1234 'International Tables Vol C Tables 4.2.6.8 and 6.1.1.4'

loop_
_geom_angle_atom_site_label_1
_geom_angle_atom_site_label_2
_geom_angle_atom_site_label_3
_geom_angle_site_symmetry_1
_geom_angle_site_symmetry_3
_geom_angle
_geom_angle_publ_flag
C2 S1 C15 . . 107.6(2) ?
C2 S1 C14 . . 107.0(2) ?
C15 S1 C14 . . 99.9(2) ?
C1 N1 C5 . . 119.4(3) ?
C1 N1 C6 . . 119.0(3) ?
C5 N1 C6 . . 117.5(3) ?
C10 C9 C8 . . 120.6(4) ?
C10 C9 H9 . . 119.7 ?
C8 C9 H9 . . 119.7 ?
O1 C1 N1 . . 121.4(3) ?
O1 C1 C2 . . 122.4(3) ?
N1 C1 C2 . . 116.2(3) ?
N1 C6 C7 . . 110.2(4) ?
N1 C6 C8 . . 111.2(3) ?
C7 C6 C8 . . 114.1(4) ?
N1 C6 H6 . . 107 ?
C7 C6 H6 . . 107 ?
C8 C6 H6 . . 107 ?
C5 C4 C3 . . 110.8(3) ?
C5 C4 H4A . . 109.5 ?
C3 C4 H4A . . 109.5 ?
C5 C4 H4B . . 109.5 ?
C3 C4 H4B . . 109.5 ?
H4A C4 H4B . . 108.1 ?
O2 C3 C2 . . 124.2(4) ?
O2 C3 C4 . . 120.7(4) ?
C2 C3 C4 . . 115.1(3) ?
C13 C8 C9 . . 118.4(4) ?
C13 C8 C6 . . 121.6(4) ?
C9 C8 C6 . . 119.9(4) ?
C11 C10 C9 . . 120.1(5) ?
C11 C10 H10 . . 120 ?
C9 C10 H10 . . 120 ?
S1 C15 H15A . . 109.5 ?
S1 C15 H15B . . 109.5 ?
H15A C15 H15B . . 109.5 ?
S1 C15 H15C . . 109.5 ?
H15A C15 H15C . . 109.5 ?
H15B C15 H15C . . 109.5 ?
C3 C2 C1 . . 124.4(3) ?
C3 C2 S1 . . 120.1(3) ?
C1 C2 S1 . . 114.9(3) ?
N1 C5 C4 . . 110.5(3) ?
N1 C5 H5A . . 109.5 ?
C4 C5 H5A . . 109.5 ?
N1 C5 H5B . . 109.5 ?
C4 C5 H5B . . 109.5 ?
H5A C5 H5B . . 108.1 ?
C8 C13 C12 . . 120.5(4) ?
C8 C13 H13 . . 119.8 ?
C12 C13 H13 . . 119.8 ?
C11 C12 C13 . . 120.9(4) ?
C11 C12 H12 . . 119.6 ?
C13 C12 H12 . . 119.6 ?
C12 C11 C10 . . 119.6(4) ?
C12 C11 H11 . . 120.2 ?
C10 C11 H11 . . 120.2 ?
S1 C14 H14A . . 109.5 ?
S1 C14 H14B . . 109.5 ?
H14A C14 H14B . . 109.5 ?
S1 C14 H14C . . 109.5 ?
H14A C14 H14C . . 109.5 ?
H14B C14 H14C . . 109.5 ?
C6 C7 H7A . . 109.5 ?
C6 C7 H7B . . 109.5 ?
H7A C7 H7B . . 109.5 ?
C6 C7 H7C . . 109.5 ?
H7A C7 H7C . . 109.5 ?
H7B C7 H7C . . 109.5 ?

loop_
_geom_bond_atom_site_label_1
_geom_bond_atom_site_label_2
_geom_bond_site_symmetry_2
_geom_bond_distance
_geom_bond_publ_flag
S1 C2 . 1.729(4) ?
S1 C15 . 1.796(5) ?
S1 C14 . 1.799(5) ?
O1 C1 . 1.250(4) ?
N1 C1 . 1.364(5) ?
N1 C5 . 1.473(5) ?
N1 C6 . 1.479(5) ?
O2 C3 . 1.244(5) ?
C9 C10 . 1.391(6) ?
C9 C8 . 1.402(6) ?
C9 H9 . 0.93 ?
C1 C2 . 1.455(5) ?
C6 C7 . 1.531(7) ?
C6 C8 . 1.538(5) ?
C6 H6 . 0.98 ?
C4 C5 . 1.510(6) ?
C4 C3 . 1.513(5) ?
C4 H4A . 0.97 ?
C4 H4B . 0.97 ?
C3 C2 . 1.415(5) ?
C8 C13 . 1.378(6) ?
C10 C11 . 1.379(7) ?
C10 H10 . 0.93 ?
C15 H15A . 0.96 ?
C15 H15B . 0.96 ?
C15 H15C . 0.96 ?
C5 H5A . 0.97 ?
C5 H5B . 0.97 ?
C13 C12 . 1.395(6) ?
C13 H13 . 0.93 ?
C12 C11 . 1.369(7) ?
C12 H12 . 0.93 ?
C11 H11 . 0.93 ?
C14 H14A . 0.96 ?
C14 H14B . 0.96 ?
C14 H14C . 0.96 ?
C7 H7A . 0.96 ?
C7 H7B . 0.96 ?
C7 H7C . 0.96 ?

loop_
_geom_hbond_atom_site_label_D
_geom_hbond_atom_site_label_H
_geom_hbond_atom_site_label_A
_geom_hbond_site_symmetry_A
_geom_hbond_distance_DH
_geom_hbond_distance_HA
_geom_hbond_distance_DA
_geom_hbond_angle_DHA
C7 H7C O2 1_445 0.96 2.36 3.315(6) 172
C15 H15A O1 3_565 0.96 2.38 3.167(5) 138

loop_
_geom_torsion_atom_site_label_1
_geom_torsion_atom_site_label_2
_geom_torsion_atom_site_label_3
_geom_torsion_atom_site_label_4
_geom_torsion_site_symmetry_1
_geom_torsion_site_symmetry_2
_geom_torsion_site_symmetry_3
_geom_torsion_site_symmetry_4
_geom_torsion
_geom_torsion_publ_flag
C5 N1 C1 O1 . . . . -164.3(4) ?
C6 N1 C1 O1 . . . . -7.7(6) ?
C5 N1 C1 C2 . . . . 15.5(5) ?
C6 N1 C1 C2 . . . . 172.0(3) ?
C1 N1 C6 C7 . . . . -90.2(5) ?
C5 N1 C6 C7 . . . . 66.8(5) ?
C1 N1 C6 C8 . . . . 142.2(4) ?
C5 N1 C6 C8 . . . . -60.8(5) ?
C5 C4 C3 O2 . . . . 151.0(4) ?
C5 C4 C3 C2 . . . . -31.4(6) ?
C10 C9 C8 C13 . . . . -0.6(6) ?
C10 C9 C8 C6 . . . . -177.2(4) ?
N1 C6 C8 C13 . . . . 149.8(4) ?
C7 C6 C8 C13 . . . . 24.4(6) ?
N1 C6 C8 C9 . . . . -33.6(5) ?
C7 C6 C8 C9 . . . . -159.1(4) ?
C8 C9 C10 C11 . . . . 0.8(6) ?
O2 C3 C2 C1 . . . . 176.3(4) ?
C4 C3 C2 C1 . . . . -1.2(6) ?
O2 C3 C2 S1 . . . . 5.4(7) ?
C4 C3 C2 S1 . . . . -172.1(3) ?
O1 C1 C2 C3 . . . . -169.5(4) ?
N1 C1 C2 C3 . . . . 10.7(6) ?
O1 C1 C2 S1 . . . . 1.8(5) ?
N1 C1 C2 S1 . . . . -178.0(3) ?
C15 S1 C2 C3 . . . . 46.9(4) ?
C14 S1 C2 C3 . . . . -59.6(4) ?
C15 S1 C2 C1 . . . . -124.8(3) ?
C14 S1 C2 C1 . . . . 128.7(3) ?
C1 N1 C5 C4 . . . . -48.4(5) ?
C6 N1 C5 C4 . . . . 154.7(3) ?
C3 C4 C5 N1 . . . . 54.5(5) ?
C9 C8 C13 C12 . . . . -0.3(6) ?
C6 C8 C13 C12 . . . . 176.3(4) ?
C8 C13 C12 C11 . . . . 0.9(7) ?
C13 C12 C11 C10 . . . . -0.7(7) ?
C9 C10 C11 C12 . . . . -0.2(7) ?
